data_4304313
loop_
_publ_author_name
'Jennifer L. Hess'
'Harold L. Conder'
'Kayla N. Green'
'Marcetta Y. Darensbourg'

_publ_section_title
;
Electronic Effects of (N2S2)M(NO) Complexes (M = Fe, Co) as
Metallodithiolate Ligands
;
_journal_name_full 'Inorganic Chemistry'
_journal_page_first 2056
_journal_page_last 2063
_journal_paper_doi 10.1021/ic7017874
_journal_volume 47
_journal_year 2008
_chemical_formula_sum 'C13 H18 Fe N3 O5 S2 W'
_chemical_formula_weight 600.12
_chemical_name_common '[(bme-dach)Fe(NO)]W(CO)4'
_chemical_name_systematic
;                                                                              
 ?                                                                             
;
_space_group_IT_number 14
_symmetry_cell_setting monoclinic
_symmetry_space_group_name_Hall '-P 2yn'
_symmetry_space_group_name_H-M 'P 1 21/n 1'
_atom_sites_solution_hydrogens geom
_atom_sites_solution_primary direct
_atom_sites_solution_secondary difmap
_audit_creation_method SHELXL-97
_cell_angle_alpha 90.00
_cell_angle_beta 94.168(14)
_cell_angle_gamma 90.00
_cell_formula_units_Z 4
_cell_length_a 9.8370(16)
_cell_length_b 13.4410(18)
_cell_length_c 13.736(3)
_cell_measurement_temperature 110(2)
_cell_volume 1811.4(6)
_computing_cell_refinement 'Bruker SMART'
_computing_data_collection 'Bruker SMART'
_computing_data_reduction 'Bruker SAINT'
_computing_molecular_graphics 'Bruker SHELXTL'
_computing_publication_material 'Bruker SHELXTL'
_computing_structure_refinement 'SHELXL-97 (Sheldrick, 1997)'
_computing_structure_solution 'SHELXS-97 (Sheldrick, 1990)'
_diffrn_ambient_temperature 110(2)
_diffrn_measured_fraction_theta_full 0.904
_diffrn_measured_fraction_theta_max 0.904
_diffrn_measurement_device_type 'CCD area detector'
_diffrn_measurement_method 'phi and omega scans'
_diffrn_radiation_monochromator graphite
_diffrn_radiation_source 'fine-focus sealed tube'
_diffrn_radiation_type MoK\a
_diffrn_radiation_wavelength 0.71073
_diffrn_reflns_av_R_equivalents 0.1100
_diffrn_reflns_av_sigmaI/netI 0.0801
_diffrn_reflns_limit_h_max 11
_diffrn_reflns_limit_h_min -10
_diffrn_reflns_limit_k_max 15
_diffrn_reflns_limit_k_min -11
_diffrn_reflns_limit_l_max 15
_diffrn_reflns_limit_l_min -9
_diffrn_reflns_number 4072
_diffrn_reflns_theta_full 25.00
_diffrn_reflns_theta_max 25.00
_diffrn_reflns_theta_min 2.46
_exptl_absorpt_coefficient_mu 7.406
_exptl_absorpt_correction_T_max 0.5246
_exptl_absorpt_correction_T_min 0.1191
_exptl_absorpt_correction_type multi-scan
_exptl_absorpt_process_details sadabs
_exptl_crystal_colour 'dark red/bla'
_exptl_crystal_density_diffrn 2.201
_exptl_crystal_density_method 'not measured'
_exptl_crystal_description block
_exptl_crystal_F_000 1156
_exptl_crystal_size_max 0.50
_exptl_crystal_size_mid 0.20
_exptl_crystal_size_min 0.10
_refine_diff_density_max 3.433
_refine_diff_density_min -2.611
_refine_diff_density_rms 0.297
_refine_ls_extinction_method none
_refine_ls_goodness_of_fit_ref 1.004
_refine_ls_hydrogen_treatment constr
_refine_ls_matrix_type full
_refine_ls_number_parameters 226
_refine_ls_number_reflns 2884
_refine_ls_number_restraints 0
_refine_ls_restrained_S_all 1.004
_refine_ls_R_factor_all 0.0686
_refine_ls_R_factor_gt 0.0593
_refine_ls_shift/su_max 0.003
_refine_ls_shift/su_mean 0.001
_refine_ls_structure_factor_coef Fsqd
_refine_ls_weighting_details
; calc                                                                         
 [1.00000+0.00000exp(0.00(sin\q/\l)^2^)]/                                      
   [\s^2^(Fo^2^)+1000.0000+0.0000*P+(0.1000P)^2^+0.0000sin\q/\l]               
 where P = 0.33333Fo^2^ + 0.66667Fc^2^                                         
;
_refine_ls_weighting_scheme calc
_refine_ls_wR_factor_gt 0.1336
_refine_ls_wR_factor_ref 0.1420
_reflns_number_gt 2345
_reflns_number_total 2884
_reflns_threshold_expression >2sigma(I)
_cod_data_source_file ic7017874-file003_3.cif
_cod_data_source_block (bme-dach)Fe(NO)]W(CO)4
_cod_depositor_comments
;
The following automatic conversions were performed:
'_symmetry_cell_setting' value 'Monoclinic' changed to 'monoclinic'
according to '/home/saulius/struct/CIF-dictionaries/cif_core.dic'
dictionary named 'cif_core.dic' version 2.4.1 from 2010-06-29.

Automatic conversion script
Id: cif_fix_enum 1527 2010-12-29 10:47:43Z saulius 
;
_cod_original_cell_volume 1811.4(5)
_cod_database_code 4304313

loop_
_symmetry_equiv_pos_as_xyz
'x, y, z'
'-x+1/2, y+1/2, -z+1/2'
'-x, -y, -z'
'x-1/2, -y-1/2, z-1/2'

loop_
_atom_site_label
_atom_site_type_symbol
_atom_site_fract_x
_atom_site_fract_y
_atom_site_fract_z
_atom_site_U_iso_or_equiv
_atom_site_adp_type
_atom_site_occupancy
_atom_site_symmetry_multiplicity
_atom_site_calc_flag
_atom_site_refinement_flags
_atom_site_disorder_assembly
_atom_site_disorder_group
Fe2 Fe 0.82698(13) 0.25249(9) 0.32199(8) 0.0223(3) Uani 1 1 d . . .
W1 W 1.16323(4) 0.32241(2) 0.33526(2) 0.0248(2) Uani 1 1 d . . .
S5 S 0.9844(2) 0.24487(16) 0.21234(15) 0.0249(5) Uani 1 1 d . . .
S6 S 0.9341(2) 0.39064(16) 0.38593(15) 0.0256(5) Uani 1 1 d . . .
O2 O 1.3576(8) 0.4406(6) 0.4837(5) 0.0452(19) Uani 1 1 d . . .
O3 O 0.6428(9) 0.3221(5) 0.1746(5) 0.0413(19) Uani 1 1 d . . .
O4 O 1.2065(8) 0.4967(5) 0.1844(5) 0.0432(18) Uani 1 1 d . . .
O5 O 1.4115(8) 0.2189(7) 0.2466(5) 0.0451(18) Uani 1 1 d . . .
O6 O 1.2247(8) 0.1409(5) 0.4795(6) 0.0427(18) Uani 1 1 d . . .
N1 N 0.7629(8) 0.2236(6) 0.4571(5) 0.0257(16) Uani 1 1 d . . .
N2 N 0.8151(6) 0.1022(5) 0.3166(4) 0.0139(13) Uani 1 1 d . . .
N3 N 0.6957(8) 0.2928(6) 0.2470(6) 0.0281(17) Uani 1 1 d . . .
C1 C 1.0018(9) 0.1089(6) 0.2084(6) 0.0214(17) Uani 1 1 d . . .
H1A H 1.0282 0.0886 0.1432 0.026 Uiso 1 1 calc R . .
H1B H 1.0748 0.0876 0.2574 0.026 Uiso 1 1 calc R . .
C2 C 0.8729(11) 0.0596(7) 0.2287(7) 0.035(2) Uani 1 1 d . . .
H2A H 0.8895 -0.0124 0.2388 0.042 Uiso 1 1 calc R . .
H2B H 0.8063 0.0675 0.1716 0.042 Uiso 1 1 calc R . .
C3 C 0.8618(9) 0.1427(7) 0.4923(7) 0.029(2) Uani 1 1 d . . .
H3A H 0.8236 0.1052 0.5460 0.035 Uiso 1 1 calc R . .
H3B H 0.9486 0.1733 0.5181 0.035 Uiso 1 1 calc R . .
C4 C 0.8897(10) 0.0705(7) 0.4085(6) 0.027(2) Uani 1 1 d . . .
H4A H 0.9886 0.0688 0.3997 0.032 Uiso 1 1 calc R . .
H4B H 0.8607 0.0025 0.4255 0.032 Uiso 1 1 calc R . .
C5 C 0.6638(8) 0.0666(8) 0.3160(7) 0.027(2) Uani 1 1 d . . .
H5A H 0.6087 0.1023 0.2639 0.032 Uiso 1 1 calc R . .
H5B H 0.6594 -0.0054 0.3005 0.032 Uiso 1 1 calc R . .
C6 C 0.6202(11) 0.1877(7) 0.4539(7) 0.033(2) Uani 1 1 d . . .
H6A H 0.5615 0.2340 0.4136 0.039 Uiso 1 1 calc R . .
H6B H 0.5890 0.1886 0.5208 0.039 Uiso 1 1 calc R . .
C7 C 0.7765(11) 0.3143(7) 0.5210(8) 0.031(2) Uani 1 1 d . . .
H7A H 0.7020 0.3611 0.5011 0.038 Uiso 1 1 calc R . .
H7B H 0.7655 0.2943 0.5893 0.038 Uiso 1 1 calc R . .
C8 C 0.9100(11) 0.3669(7) 0.5166(6) 0.032(2) Uani 1 1 d . . .
H8A H 0.9851 0.3252 0.5459 0.039 Uiso 1 1 calc R . .
H8B H 0.9090 0.4305 0.5530 0.039 Uiso 1 1 calc R . .
C9 C 1.1806(9) 0.4367(7) 0.2382(8) 0.034(2) Uani 1 1 d . . .
C10 C 1.1928(9) 0.2044(7) 0.4289(7) 0.0256(19) Uani 1 1 d . . .
C11 C 1.3197(10) 0.2599(7) 0.2797(7) 0.030(2) Uani 1 1 d . . .
C12 C 1.2891(10) 0.3967(7) 0.4289(7) 0.033(2) Uani 1 1 d . . .
C13 C 0.6025(10) 0.0840(7) 0.4127(7) 0.032(2) Uani 1 1 d . . .
H13A H 0.5039 0.0691 0.4044 0.039 Uiso 1 1 calc R . .
H13B H 0.6442 0.0363 0.4610 0.039 Uiso 1 1 calc R . .

loop_
_atom_site_aniso_label
_atom_site_aniso_U_11
_atom_site_aniso_U_22
_atom_site_aniso_U_33
_atom_site_aniso_U_23
_atom_site_aniso_U_13
_atom_site_aniso_U_12
Fe2 0.0366(7) 0.0177(6) 0.0127(6) -0.0002(5) 0.0028(5) -0.0001(5)
W1 0.0363(3) 0.0223(3) 0.0155(3) 0.00145(13) 0.00084(17) -0.00297(14)
S5 0.0367(11) 0.0252(12) 0.0128(10) 0.0001(8) 0.0026(9) -0.0018(9)
S6 0.0390(12) 0.0197(11) 0.0178(11) 0.0017(8) -0.0002(9) 0.0003(9)
O2 0.062(5) 0.043(4) 0.028(4) 0.001(3) -0.009(4) -0.007(4)
O3 0.052(5) 0.046(5) 0.025(4) 0.008(3) -0.006(3) 0.001(3)
O4 0.055(4) 0.039(4) 0.036(4) 0.023(4) 0.006(3) -0.010(3)
O5 0.040(4) 0.070(5) 0.025(4) 0.005(4) 0.000(3) 0.008(4)
O6 0.045(4) 0.036(4) 0.047(4) 0.020(4) 0.004(3) 0.006(3)
N1 0.031(4) 0.027(4) 0.019(4) -0.001(3) 0.003(3) 0.002(3)
N2 0.022(3) 0.014(3) 0.007(3) -0.002(2) 0.003(2) -0.002(3)
N3 0.033(4) 0.029(4) 0.021(4) -0.002(3) -0.002(3) -0.004(3)
C1 0.034(4) 0.016(4) 0.013(4) -0.003(3) -0.004(3) -0.002(3)
C2 0.058(6) 0.021(5) 0.026(5) -0.009(4) 0.006(5) -0.007(4)
C3 0.027(4) 0.036(5) 0.023(5) 0.003(4) -0.001(4) 0.005(4)
C4 0.037(5) 0.027(5) 0.016(5) 0.005(3) -0.001(4) -0.012(4)
C5 0.017(4) 0.034(5) 0.030(5) 0.000(4) 0.006(4) -0.006(3)
C6 0.043(6) 0.040(6) 0.015(5) 0.002(4) 0.005(4) 0.001(4)
C7 0.042(5) 0.028(5) 0.026(5) -0.006(4) 0.013(4) 0.005(4)
C8 0.062(6) 0.029(5) 0.005(4) 0.001(3) -0.002(4) -0.014(5)
C9 0.027(4) 0.030(5) 0.043(6) -0.016(5) -0.006(4) -0.007(4)
C10 0.027(4) 0.025(5) 0.025(5) -0.010(4) 0.002(4) 0.000(4)
C11 0.038(5) 0.038(6) 0.015(5) 0.002(4) 0.000(4) -0.006(4)
C12 0.039(5) 0.034(5) 0.027(5) 0.001(4) 0.003(4) -0.009(4)
C13 0.036(5) 0.039(6) 0.021(5) 0.002(4) 0.001(4) -0.004(4)

loop_
_atom_type_symbol
_atom_type_description
_atom_type_scat_dispersion_real
_atom_type_scat_dispersion_imag
_atom_type_scat_source
C C 0.0033 0.0016 'International Tables Vol C Tables 4.2.6.8 and 6.1.1.4'
H H 0.0000 0.0000 'International Tables Vol C Tables 4.2.6.8 and 6.1.1.4'
N N 0.0061 0.0033 'International Tables Vol C Tables 4.2.6.8 and 6.1.1.4'
O O 0.0106 0.0060 'International Tables Vol C Tables 4.2.6.8 and 6.1.1.4'
S S 0.1246 0.1234 'International Tables Vol C Tables 4.2.6.8 and 6.1.1.4'
Fe Fe 0.3463 0.8444 'International Tables Vol C Tables 4.2.6.8 and 6.1.1.4'
W W -0.8490 6.8722 'International Tables Vol C Tables 4.2.6.8 and 6.1.1.4'

loop_
_geom_angle_atom_site_label_1
_geom_angle_atom_site_label_2
_geom_angle_atom_site_label_3
_geom_angle
_geom_angle_site_symmetry_1
_geom_angle_site_symmetry_3
_geom_angle_publ_flag
N3 Fe2 N2 105.0(3) . . ?
N3 Fe2 N1 110.2(3) . . ?
N2 Fe2 N1 79.8(3) . . ?
N3 Fe2 S5 98.0(3) . . ?
N2 Fe2 S5 88.33(19) . . ?
N1 Fe2 S5 151.3(2) . . ?
N3 Fe2 S6 106.6(3) . . ?
N2 Fe2 S6 148.31(19) . . ?
N1 Fe2 S6 88.2(2) . . ?
S5 Fe2 S6 88.49(9) . . ?
C11 W1 C12 89.9(4) . . ?
C11 W1 C9 87.9(4) . . ?
C12 W1 C9 88.1(4) . . ?
C11 W1 C10 80.4(4) . . ?
C12 W1 C10 85.9(4) . . ?
C9 W1 C10 166.8(4) . . ?
C11 W1 S5 95.2(3) . . ?
C12 W1 S5 173.4(3) . . ?
C9 W1 S5 87.8(2) . . ?
C10 W1 S5 99.1(2) . . ?
C11 W1 S6 170.7(3) . . ?
C12 W1 S6 99.3(3) . . ?
C9 W1 S6 91.4(3) . . ?
C10 W1 S6 101.1(2) . . ?
S5 W1 S6 75.58(7) . . ?
C1 S5 Fe2 97.8(3) . . ?
C1 S5 W1 111.2(3) . . ?
Fe2 S5 W1 90.76(8) . . ?
C8 S6 Fe2 98.3(3) . . ?
C8 S6 W1 112.1(4) . . ?
Fe2 S6 W1 89.71(8) . . ?
C6 N1 C7 109.0(7) . . ?
C6 N1 C3 111.2(7) . . ?
C7 N1 C3 111.6(7) . . ?
C6 N1 Fe2 112.9(6) . . ?
C7 N1 Fe2 110.9(6) . . ?
C3 N1 Fe2 101.1(5) . . ?
C4 N2 C2 112.8(7) . . ?
C4 N2 C5 109.3(6) . . ?
C2 N2 C5 107.4(7) . . ?
C4 N2 Fe2 103.5(5) . . ?
C2 N2 Fe2 112.9(5) . . ?
C5 N2 Fe2 111.0(5) . . ?
O3 N3 Fe2 156.0(8) . . ?
C2 C1 S5 111.0(6) . . ?
C2 C1 H1A 109.4 . . ?
S5 C1 H1A 109.4 . . ?
C2 C1 H1B 109.4 . . ?
S5 C1 H1B 109.4 . . ?
H1A C1 H1B 108.0 . . ?
C1 C2 N2 111.4(7) . . ?
C1 C2 H2A 109.3 . . ?
N2 C2 H2A 109.3 . . ?
C1 C2 H2B 109.3 . . ?
N2 C2 H2B 109.3 . . ?
H2A C2 H2B 108.0 . . ?
N1 C3 C4 110.9(7) . . ?
N1 C3 H3A 109.5 . . ?
C4 C3 H3A 109.5 . . ?
N1 C3 H3B 109.5 . . ?
C4 C3 H3B 109.5 . . ?
H3A C3 H3B 108.0 . . ?
N2 C4 C3 110.6(7) . . ?
N2 C4 H4A 109.5 . . ?
C3 C4 H4A 109.5 . . ?
N2 C4 H4B 109.5 . . ?
C3 C4 H4B 109.5 . . ?
H4A C4 H4B 108.1 . . ?
C13 C5 N2 112.7(7) . . ?
C13 C5 H5A 109.0 . . ?
N2 C5 H5A 109.0 . . ?
C13 C5 H5B 109.0 . . ?
N2 C5 H5B 109.0 . . ?
H5A C5 H5B 107.8 . . ?
N1 C6 C13 113.2(8) . . ?
N1 C6 H6A 108.9 . . ?
C13 C6 H6A 108.9 . . ?
N1 C6 H6B 108.9 . . ?
C13 C6 H6B 108.9 . . ?
H6A C6 H6B 107.7 . . ?
C8 C7 N1 113.7(8) . . ?
C8 C7 H7A 108.8 . . ?
N1 C7 H7A 108.8 . . ?
C8 C7 H7B 108.8 . . ?
N1 C7 H7B 108.8 . . ?
H7A C7 H7B 107.7 . . ?
C7 C8 S6 107.1(6) . . ?
C7 C8 H8A 110.3 . . ?
S6 C8 H8A 110.3 . . ?
C7 C8 H8B 110.3 . . ?
S6 C8 H8B 110.3 . . ?
H8A C8 H8B 108.6 . . ?
O4 C9 W1 171.6(8) . . ?
O6 C10 W1 172.1(8) . . ?
O5 C11 W1 177.5(9) . . ?
O2 C12 W1 177.8(9) . . ?
C6 C13 C5 115.4(8) . . ?
C6 C13 H13A 108.4 . . ?
C5 C13 H13A 108.4 . . ?
C6 C13 H13B 108.4 . . ?
C5 C13 H13B 108.4 . . ?
H13A C13 H13B 107.5 . . ?

loop_
_geom_bond_atom_site_label_1
_geom_bond_atom_site_label_2
_geom_bond_distance
_geom_bond_site_symmetry_2
_geom_bond_publ_flag
Fe2 N3 1.682(8) . ?
Fe2 N2 2.025(7) . ?
Fe2 N1 2.041(7) . ?
Fe2 S5 2.239(3) . ?
Fe2 S6 2.279(3) . ?
W1 C11 1.957(10) . ?
W1 C12 1.989(10) . ?
W1 C9 2.050(11) . ?
W1 C10 2.049(10) . ?
W1 S5 2.569(2) . ?
W1 S6 2.576(2) . ?
S5 C1 1.836(8) . ?
S6 C8 1.855(8) . ?
O2 C12 1.137(12) . ?
O3 N3 1.157(10) . ?
O4 C9 1.135(12) . ?
O5 C11 1.177(13) . ?
O6 C10 1.131(12) . ?
N1 C6 1.482(13) . ?
N1 C7 1.502(11) . ?
N1 C3 1.515(12) . ?
N2 C4 1.476(10) . ?
N2 C2 1.487(11) . ?
N2 C5 1.563(10) . ?
C1 C2 1.474(13) . ?
C1 H1A 0.9900 . ?
C1 H1B 0.9900 . ?
C2 H2A 0.9900 . ?
C2 H2B 0.9900 . ?
C3 C4 1.545(13) . ?
C3 H3A 0.9900 . ?
C3 H3B 0.9900 . ?
C4 H4A 0.9900 . ?
C4 H4B 0.9900 . ?
C5 C13 1.516(13) . ?
C5 H5A 0.9900 . ?
C5 H5B 0.9900 . ?
C6 C13 1.509(14) . ?
C6 H6A 0.9900 . ?
C6 H6B 0.9900 . ?
C7 C8 1.497(14) . ?
C7 H7A 0.9900 . ?
C7 H7B 0.9900 . ?
C8 H8A 0.9900 . ?
C8 H8B 0.9900 . ?
C13 H13A 0.9900 . ?
C13 H13B 0.9900 . ?

loop_
_geom_torsion_atom_site_label_1
_geom_torsion_atom_site_label_2
_geom_torsion_atom_site_label_3
_geom_torsion_atom_site_label_4
_geom_torsion
_geom_torsion_site_symmetry_1
_geom_torsion_site_symmetry_2
_geom_torsion_site_symmetry_3
_geom_torsion_site_symmetry_4
_geom_torsion_publ_flag
N3 Fe2 S5 C1 -111.1(4) . . . . ?
N2 Fe2 S5 C1 -6.1(3) . . . . ?
N1 Fe2 S5 C1 58.8(5) . . . . ?
S6 Fe2 S5 C1 142.3(3) . . . . ?
N3 Fe2 S5 W1 137.4(3) . . . . ?
N2 Fe2 S5 W1 -117.67(18) . . . . ?
N1 Fe2 S5 W1 -52.8(5) . . . . ?
S6 Fe2 S5 W1 30.79(8) . . . . ?
C11 W1 S5 C1 53.7(4) . . . . ?
C12 W1 S5 C1 -167(2) . . . . ?
C9 W1 S5 C1 141.4(4) . . . . ?
C10 W1 S5 C1 -27.3(4) . . . . ?
S6 W1 S5 C1 -126.5(3) . . . . ?
C11 W1 S5 Fe2 152.4(3) . . . . ?
C12 W1 S5 Fe2 -68(2) . . . . ?
C9 W1 S5 Fe2 -119.9(3) . . . . ?
C10 W1 S5 Fe2 71.4(3) . . . . ?
S6 W1 S5 Fe2 -27.87(7) . . . . ?
N3 Fe2 S6 C8 119.1(5) . . . . ?
N2 Fe2 S6 C8 -58.6(5) . . . . ?
N1 Fe2 S6 C8 8.5(4) . . . . ?
S5 Fe2 S6 C8 -143.0(4) . . . . ?
N3 Fe2 S6 W1 -128.7(3) . . . . ?
N2 Fe2 S6 W1 53.7(4) . . . . ?
N1 Fe2 S6 W1 120.8(2) . . . . ?
S5 Fe2 S6 W1 -30.70(8) . . . . ?
C11 W1 S6 C8 128.0(18) . . . . ?
C12 W1 S6 C8 -58.1(4) . . . . ?
C9 W1 S6 C8 -146.4(4) . . . . ?
C10 W1 S6 C8 29.6(4) . . . . ?
S5 W1 S6 C8 126.2(3) . . . . ?
C11 W1 S6 Fe2 29.1(17) . . . . ?
C12 W1 S6 Fe2 -157.0(3) . . . . ?
C9 W1 S6 Fe2 114.7(2) . . . . ?
C10 W1 S6 Fe2 -69.3(3) . . . . ?
S5 W1 S6 Fe2 27.35(7) . . . . ?
N3 Fe2 N1 C6 32.3(7) . . . . ?
N2 Fe2 N1 C6 -70.1(6) . . . . ?
S5 Fe2 N1 C6 -137.0(5) . . . . ?
S6 Fe2 N1 C6 139.4(6) . . . . ?
N3 Fe2 N1 C7 -90.4(6) . . . . ?
N2 Fe2 N1 C7 167.3(6) . . . . ?
S5 Fe2 N1 C7 100.3(7) . . . . ?
S6 Fe2 N1 C7 16.7(6) . . . . ?
N3 Fe2 N1 C3 151.2(5) . . . . ?
N2 Fe2 N1 C3 48.8(5) . . . . ?
S5 Fe2 N1 C3 -18.1(8) . . . . ?
S6 Fe2 N1 C3 -101.7(5) . . . . ?
N3 Fe2 N2 C4 -157.6(5) . . . . ?
N1 Fe2 N2 C4 -49.3(5) . . . . ?
S5 Fe2 N2 C4 104.5(5) . . . . ?
S6 Fe2 N2 C4 20.1(7) . . . . ?
N3 Fe2 N2 C2 80.1(6) . . . . ?
N1 Fe2 N2 C2 -171.6(6) . . . . ?
S5 Fe2 N2 C2 -17.8(6) . . . . ?
S6 Fe2 N2 C2 -102.2(6) . . . . ?
N3 Fe2 N2 C5 -40.5(6) . . . . ?
N1 Fe2 N2 C5 67.8(5) . . . . ?
S5 Fe2 N2 C5 -138.4(5) . . . . ?
S6 Fe2 N2 C5 137.2(4) . . . . ?
N2 Fe2 N3 O3 -97.4(18) . . . . ?
N1 Fe2 N3 O3 178.2(17) . . . . ?
S5 Fe2 N3 O3 -7.0(18) . . . . ?
S6 Fe2 N3 O3 83.8(18) . . . . ?
Fe2 S5 C1 C2 30.0(6) . . . . ?
W1 S5 C1 C2 123.9(6) . . . . ?
S5 C1 C2 N2 -48.2(9) . . . . ?
C4 N2 C2 C1 -74.3(9) . . . . ?
C5 N2 C2 C1 165.2(7) . . . . ?
Fe2 N2 C2 C1 42.5(9) . . . . ?
C6 N1 C3 C4 80.9(9) . . . . ?
C7 N1 C3 C4 -157.1(7) . . . . ?
Fe2 N1 C3 C4 -39.2(8) . . . . ?
C2 N2 C4 C3 159.8(7) . . . . ?
C5 N2 C4 C3 -80.9(8) . . . . ?
Fe2 N2 C4 C3 37.4(7) . . . . ?
N1 C3 C4 N2 1.7(10) . . . . ?
C4 N2 C5 C13 43.8(10) . . . . ?
C2 N2 C5 C13 166.5(8) . . . . ?
Fe2 N2 C5 C13 -69.6(8) . . . . ?
C7 N1 C6 C13 -165.9(8) . . . . ?
C3 N1 C6 C13 -42.5(10) . . . . ?
Fe2 N1 C6 C13 70.4(9) . . . . ?
C6 N1 C7 C8 -170.4(8) . . . . ?
C3 N1 C7 C8 66.4(10) . . . . ?
Fe2 N1 C7 C8 -45.5(9) . . . . ?
N1 C7 C8 S6 52.6(10) . . . . ?
Fe2 S6 C8 C7 -32.8(7) . . . . ?
W1 S6 C8 C7 -125.9(6) . . . . ?
C11 W1 C9 O4 -25(5) . . . . ?
C12 W1 C9 O4 65(5) . . . . ?
C10 W1 C9 O4 2(6) . . . . ?
S5 W1 C9 O4 -120(5) . . . . ?
S6 W1 C9 O4 164(5) . . . . ?
C11 W1 C10 O6 36(6) . . . . ?
C12 W1 C10 O6 -54(6) . . . . ?
C9 W1 C10 O6 9(7) . . . . ?
S5 W1 C10 O6 130(6) . . . . ?
S6 W1 C10 O6 -153(6) . . . . ?
C12 W1 C11 O5 130(18) . . . . ?
C9 W1 C11 O5 -142(18) . . . . ?
C10 W1 C11 O5 44(18) . . . . ?
S5 W1 C11 O5 -55(18) . . . . ?
S6 W1 C11 O5 -56(19) . . . . ?
C11 W1 C12 O2 180(100) . . . . ?
C9 W1 C12 O2 92(23) . . . . ?
C10 W1 C12 O2 -100(23) . . . . ?
S5 W1 C12 O2 40(25) . . . . ?
S6 W1 C12 O2 1(23) . . . . ?
N1 C6 C13 C5 -50.5(11) . . . . ?
N2 C5 C13 C6 50.1(11) . . . . ?
